data_2221969
loop_
_publ_author_name
'Fun, Hoong-Kun'
'Quah, Ching Kheng'
'Babu, M.'
'Kalluraya, B.'

_publ_section_title
;Ethyl
 4-[3,5-bis(trifluoromethyl)phenyl]-6-methyl-2-oxo-1,2,3,4-tetrahydropyrimidine-5-carboxylate
;
_journal_coeditor_code CI2801
_journal_issue 6
_journal_name_full 'Acta Crystallographica Section E'
_journal_page_first o1404
_journal_page_last o1405
_journal_paper_doi 10.1107/S1600536809019035
_journal_volume 65
_journal_year 2009
_chemical_formula_iupac 'C16 H14 F6 N2 O3'
_chemical_formula_moiety 'C16 H14 F6 N2 O3'
_chemical_formula_sum 'C16 H14 F6 N2 O3'
_chemical_formula_weight 396.29
_chemical_name_systematic
;
Ethyl 4-[3,5-bis(trifluoromethyl)phenyl]-6-methyl-2-oxo-1,2,3,4-
tetrahydropyrimidine-5-carboxylate
;
_space_group_IT_number 14
_symmetry_cell_setting monoclinic
_symmetry_space_group_name_Hall '-P 2ybc'
_symmetry_space_group_name_H-M 'P 1 21/c 1'
_atom_sites_solution_hydrogens geom
_atom_sites_solution_primary direct
_atom_sites_solution_secondary difmap
_audit_creation_method SHELXL-97
_cell_angle_alpha 90.00
_cell_angle_beta 114.4430(10)
_cell_angle_gamma 90.00
_cell_formula_units_Z 4
_cell_length_a 12.6876(2)
_cell_length_b 7.30730(10)
_cell_length_c 19.9547(3)
_cell_measurement_reflns_used 9602
_cell_measurement_temperature 110.00(10)
_cell_measurement_theta_max 34.98
_cell_measurement_theta_min 3.24
_cell_volume 1684.23(5)
_computing_cell_refinement 'SAINT (Bruker, 2005)'
_computing_data_collection 'APEX2 (Bruker, 2005)'
_computing_data_reduction 'SAINT (Bruker, 2005)'
_computing_molecular_graphics 'SHELXTL (Sheldrick, 2008)'
_computing_publication_material
;
SHELXTL (Sheldrick, 2008) and PLATON (Spek, 2009)
;
_computing_structure_refinement 'SHELXTL (Sheldrick, 2008)'
_computing_structure_solution 'SHELXTL (Sheldrick, 2008)'
_diffrn_ambient_temperature 110.00(10)
_diffrn_measured_fraction_theta_full 0.963
_diffrn_measured_fraction_theta_max 0.963
_diffrn_measurement_device_type
;
Bruker SMART APEXII CCD area-detector
;
_diffrn_measurement_method '\f and \w'
_diffrn_radiation_monochromator graphite
_diffrn_radiation_source 'fine-focus sealed tube'
_diffrn_radiation_type MoK\a
_diffrn_radiation_wavelength 0.71073
_diffrn_reflns_av_R_equivalents 0.0247
_diffrn_reflns_av_sigmaI/netI 0.0176
_diffrn_reflns_limit_h_max 20
_diffrn_reflns_limit_h_min -20
_diffrn_reflns_limit_k_max 11
_diffrn_reflns_limit_k_min -11
_diffrn_reflns_limit_l_max 32
_diffrn_reflns_limit_l_min -32
_diffrn_reflns_number 22326
_diffrn_reflns_theta_full 35.00
_diffrn_reflns_theta_max 35.00
_diffrn_reflns_theta_min 2.21
_diffrn_standards_number 0
_exptl_absorpt_coefficient_mu 0.152
_exptl_absorpt_correction_T_max 0.9674
_exptl_absorpt_correction_T_min 0.9079
_exptl_absorpt_correction_type multi-scan
_exptl_absorpt_process_details '(<i>SADABS</i>; Bruker, 2005)'
_exptl_crystal_colour colourless
_exptl_crystal_density_diffrn 1.563
_exptl_crystal_density_method 'not measured'
_exptl_crystal_description Block
_exptl_crystal_F_000 808
_exptl_crystal_size_max 0.45
_exptl_crystal_size_mid 0.253
_exptl_crystal_size_min 0.22
_refine_diff_density_max 0.491
_refine_diff_density_min -0.448
_refine_ls_extinction_method none
_refine_ls_goodness_of_fit_ref 1.041
_refine_ls_hydrogen_treatment mixed
_refine_ls_matrix_type full
_refine_ls_number_parameters 254
_refine_ls_number_reflns 7151
_refine_ls_number_restraints 36
_refine_ls_restrained_S_all 1.054
_refine_ls_R_factor_all 0.0603
_refine_ls_R_factor_gt 0.0463
_refine_ls_shift/su_max 0.001
_refine_ls_shift/su_mean 0.000
_refine_ls_structure_factor_coef Fsqd
_refine_ls_weighting_details 'calc w=1/[\s^2^(Fo^2^)+(0.0681P)^2^+0.4398P] where P=(Fo^2^+2Fc^2^)/3'
_refine_ls_weighting_scheme calc
_refine_ls_wR_factor_gt 0.1246
_refine_ls_wR_factor_ref 0.1339
_reflns_number_gt 5660
_reflns_number_total 7151
_reflns_threshold_expression I>2\s(I)
_cod_data_source_file ci2801.cif
_cod_data_source_block I
_cod_depositor_comments
;
The following automatic conversions were performed:
'_symmetry_cell_setting' value 'Monoclinic' changed to 'monoclinic'
according to '/home/saulius/struct/CIF-dictionaries/cif_core.dic'
dictionary named 'cif_core.dic' version 2.4.1 from 2010-06-29.

Automatic conversion script
Id: cif_fix_enum 1527 2010-12-29 10:47:43Z saulius 

The following automatic conversions were performed:

'_symmetry_cell_setting' value 'Monoclinic' changed to 'monoclinic'
according to /home/saulius/struct/CIF-dictionaries/cif_core.dic
dictionary named 'cif_core.dic' version 2.4.1 from 2010-06-29.

Automatic conversion script
Id: cif_fix_values 1715 2011-07-08 13:25:40Z adriana 
;
_cod_original_sg_symbol_H-M 'P 21/c'
_cod_database_code 2221969
_cod_database_fobs_code 2221969

loop_
_symmetry_equiv_pos_as_xyz
'x, y, z'
'-x, y+1/2, -z+1/2'
'-x, -y, -z'
'x, -y-1/2, z-1/2'

loop_
_atom_site_type_symbol
_atom_site_label
_atom_site_fract_x
_atom_site_fract_y
_atom_site_fract_z
_atom_site_U_iso_or_equiv
_atom_site_adp_type
_atom_site_calc_flag
_atom_site_refinement_flags
_atom_site_occupancy
_atom_site_disorder_assembly
_atom_site_disorder_group
F F1 1.02153(7) 1.04916(15) 0.79988(6) 0.0546(3) Uani d U 1 . .
F F2 1.12550(8) 0.80663(18) 0.82674(7) 0.0625(3) Uani d U 1 . .
F F3 1.08940(8) 0.94509(16) 0.90918(5) 0.0510(3) Uani d U 1 . .
F F4 0.96398(11) 0.31292(16) 0.94197(6) 0.0734(4) Uani d U 1 . .
F F5 0.78290(13) 0.33990(15) 0.91770(7) 0.0721(4) Uani d U 1 . .
F F6 0.83618(9) 0.18885(11) 0.84630(5) 0.0416(2) Uani d U 1 . .
O O1 0.54733(7) 1.21425(11) 0.72029(5) 0.02532(16) Uani d . 1 . .
O O2 0.65993(7) 0.70237(10) 0.50892(4) 0.02120(15) Uani d . 1 . .
O O3 0.63160(7) 0.49775(10) 0.58404(4) 0.01973(14) Uani d . 1 . .
N N1 0.56554(7) 0.90955(12) 0.70349(5) 0.01736(15) Uani d . 1 . .
H H1N1 0.5326(13) 0.881(2) 0.7321(8) 0.024(4) Uiso d . 1 . .
N N2 0.62532(7) 1.12340(12) 0.64147(5) 0.01722(15) Uani d . 1 . .
H H1N2 0.6307(13) 1.238(2) 0.6327(8) 0.025(4) Uiso d . 1 . .
C C1 0.83363(8) 0.82264(14) 0.76186(5) 0.01796(16) Uani d . 1 . .
H H1 0.8281 0.9301 0.7338 0.022 Uiso calc R 1 . .
C C2 0.93726(9) 0.77888(16) 0.82033(5) 0.02191(19) Uani d . 1 . .
C C3 0.94750(10) 0.62163(17) 0.86221(6) 0.0247(2) Uani d . 1 . .
H H3 1.0185 0.5927 0.9024 0.030 Uiso calc R 1 . .
C C4 0.85233(10) 0.50878(15) 0.84400(5) 0.02311(19) Uani d . 1 . .
C C5 0.74728(9) 0.55033(14) 0.78490(5) 0.01934(17) Uani d . 1 . .
H H5 0.6829 0.4704 0.7727 0.023 Uiso calc R 1 . .
C C6 0.73721(8) 0.70860(13) 0.74415(5) 0.01511(15) Uani d . 1 . .
C C7 0.62140(7) 0.75947(13) 0.68172(5) 0.01453(15) Uani d . 1 . .
H H7 0.5695 0.6501 0.6705 0.017 Uiso calc R 1 . .
C C8 0.57787(8) 1.08737(14) 0.69151(5) 0.01731(16) Uani d . 1 . .
C C9 0.64143(7) 0.99139(13) 0.59672(5) 0.01476(15) Uani d . 1 . .
C C10 0.63470(7) 0.81180(12) 0.61226(5) 0.01376(14) Uani d . 1 . .
C C11 0.64206(7) 0.65599(13) 0.56809(5) 0.01450(15) Uani d . 1 . .
C C12 0.66444(9) 0.55645(15) 0.46087(5) 0.02057(18) Uani d . 1 . .
H H12A 0.5860 0.5072 0.4317 0.025 Uiso calc R 1 . .
H H12B 0.7146 0.4556 0.4900 0.025 Uiso calc R 1 . .
C C13 0.71342(13) 0.64003(19) 0.41112(7) 0.0337(3) Uani d . 1 . .
H H13A 0.7119 0.5496 0.3745 0.051 Uiso calc R 1 . .
H H13B 0.7935 0.6785 0.4404 0.051 Uiso calc R 1 . .
H H13C 0.6669 0.7466 0.3861 0.051 Uiso calc R 1 . .
C C14 0.66536(10) 1.06995(14) 0.53478(5) 0.02129(18) Uani d . 1 . .
H H14A 0.7385 1.0205 0.5369 0.032 Uiso calc R 1 . .
H H14B 0.6709 1.2035 0.5394 0.032 Uiso calc R 1 . .
H H14C 0.6023 1.0371 0.4876 0.032 Uiso calc R 1 . .
C C15 0.85946(13) 0.33881(18) 0.88774(7) 0.0338(3) Uani d . 1 . .
C C16 1.04253(10) 0.8954(2) 0.83865(7) 0.0314(2) Uani d . 1 . .

loop_
_atom_site_aniso_label
_atom_site_aniso_U_11
_atom_site_aniso_U_22
_atom_site_aniso_U_33
_atom_site_aniso_U_12
_atom_site_aniso_U_13
_atom_site_aniso_U_23
F1 0.0302(4) 0.0609(6) 0.0583(6) -0.0195(4) 0.0037(4) 0.0275(5)
F2 0.0249(4) 0.0770(8) 0.0886(8) -0.0072(4) 0.0266(5) -0.0217(7)
F3 0.0464(5) 0.0600(7) 0.0342(4) -0.0237(5) 0.0044(4) -0.0086(4)
F4 0.0821(8) 0.0439(6) 0.0514(6) -0.0039(5) -0.0152(5) 0.0284(5)
F5 0.1372(11) 0.0420(6) 0.0831(8) 0.0306(6) 0.0916(9) 0.0335(6)
F6 0.0642(6) 0.0183(4) 0.0462(5) 0.0014(4) 0.0267(4) 0.0044(3)
O1 0.0308(4) 0.0193(4) 0.0354(4) 0.0011(3) 0.0233(3) -0.0065(3)
O2 0.0373(4) 0.0144(3) 0.0191(3) -0.0018(3) 0.0188(3) -0.0016(3)
O3 0.0293(3) 0.0120(3) 0.0219(3) -0.0003(3) 0.0147(3) 0.0004(2)
N1 0.0207(3) 0.0156(4) 0.0226(3) -0.0005(3) 0.0157(3) -0.0004(3)
N2 0.0235(4) 0.0112(3) 0.0226(3) -0.0007(3) 0.0151(3) -0.0012(3)
C1 0.0194(4) 0.0180(4) 0.0178(3) -0.0003(3) 0.0091(3) 0.0019(3)
C2 0.0198(4) 0.0257(5) 0.0193(4) 0.0002(4) 0.0072(3) 0.0008(4)
C3 0.0265(5) 0.0266(5) 0.0185(4) 0.0059(4) 0.0069(3) 0.0033(4)
C4 0.0358(5) 0.0166(4) 0.0181(4) 0.0036(4) 0.0123(4) 0.0029(3)
C5 0.0284(4) 0.0149(4) 0.0176(4) -0.0010(3) 0.0123(3) 0.0005(3)
C6 0.0203(4) 0.0134(4) 0.0146(3) 0.0000(3) 0.0103(3) 0.0000(3)
C7 0.0178(3) 0.0128(4) 0.0164(3) -0.0020(3) 0.0104(3) -0.0009(3)
C8 0.0175(4) 0.0165(4) 0.0218(4) -0.0004(3) 0.0120(3) -0.0025(3)
C9 0.0175(3) 0.0126(4) 0.0161(3) -0.0003(3) 0.0088(3) -0.0001(3)
C10 0.0174(3) 0.0120(4) 0.0143(3) -0.0008(3) 0.0090(3) 0.0000(3)
C11 0.0167(3) 0.0138(4) 0.0143(3) -0.0002(3) 0.0077(3) 0.0001(3)
C12 0.0268(4) 0.0195(4) 0.0191(4) -0.0007(4) 0.0131(3) -0.0049(3)
C13 0.0535(7) 0.0306(6) 0.0308(5) 0.0104(5) 0.0313(5) 0.0070(5)
C14 0.0348(5) 0.0140(4) 0.0210(4) -0.0005(4) 0.0175(4) 0.0021(3)
C15 0.0523(7) 0.0227(6) 0.0262(5) 0.0061(5) 0.0159(5) 0.0083(4)
C16 0.0201(4) 0.0404(7) 0.0290(5) -0.0035(4) 0.0054(4) 0.0029(5)

loop_
_atom_type_symbol
_atom_type_description
_atom_type_scat_dispersion_real
_atom_type_scat_dispersion_imag
_atom_type_scat_source
C C 0.0033 0.0016 'International Tables Vol C Tables 4.2.6.8 and 6.1.1.4'
H H 0.0000 0.0000 'International Tables Vol C Tables 4.2.6.8 and 6.1.1.4'
N N 0.0061 0.0033 'International Tables Vol C Tables 4.2.6.8 and 6.1.1.4'
O O 0.0106 0.0060 'International Tables Vol C Tables 4.2.6.8 and 6.1.1.4'
F F 0.0171 0.0103 'International Tables Vol C Tables 4.2.6.8 and 6.1.1.4'

loop_
_geom_angle_atom_site_label_1
_geom_angle_atom_site_label_2
_geom_angle_atom_site_label_3
_geom_angle_site_symmetry_1
_geom_angle_site_symmetry_3
_geom_angle
_geom_angle_publ_flag
C11 O2 C12 . . 117.75(8) ?
C8 N1 C7 . . 124.42(7) ?
C8 N1 H1N1 . . 118.3(11) ?
C7 N1 H1N1 . . 116.5(11) ?
C9 N2 C8 . . 123.71(8) ?
C9 N2 H1N2 . . 120.0(10) ?
C8 N2 H1N2 . . 115.0(10) ?
C2 C1 C6 . . 120.04(9) ?
C2 C1 H1 . . 120.0 ?
C6 C1 H1 . . 120.0 ?
C1 C2 C3 . . 120.99(10) ?
C1 C2 C16 . . 120.94(10) ?
C3 C2 C16 . . 118.04(10) ?
C4 C3 C2 . . 118.67(9) ?
C4 C3 H3 . . 120.7 ?
C2 C3 H3 . . 120.7 ?
C3 C4 C5 . . 121.09(10) ?
C3 C4 C15 . . 120.40(10) ?
C5 C4 C15 . . 118.51(11) ?
C6 C5 C4 . . 119.92(9) ?
C6 C5 H5 . . 120.0 ?
C4 C5 H5 . . 120.0 ?
C5 C6 C1 . . 119.28(9) ?
C5 C6 C7 . . 120.29(8) ?
C1 C6 C7 . . 120.42(8) ?
N1 C7 C10 . . 109.47(7) ?
N1 C7 C6 . . 111.10(7) ?
C10 C7 C6 . . 111.98(7) ?
N1 C7 H7 . . 108.0 ?
C10 C7 H7 . . 108.0 ?
C6 C7 H7 . . 108.0 ?
O1 C8 N1 . . 124.21(8) ?
O1 C8 N2 . . 120.35(9) ?
N1 C8 N2 . . 115.41(8) ?
C10 C9 N2 . . 119.02(8) ?
C10 C9 C14 . . 127.54(8) ?
N2 C9 C14 . . 113.44(8) ?
C9 C10 C11 . . 125.94(8) ?
C9 C10 C7 . . 119.63(8) ?
C11 C10 C7 . . 114.42(8) ?
O3 C11 O2 . . 123.19(8) ?
O3 C11 C10 . . 122.54(8) ?
O2 C11 C10 . . 114.26(8) ?
O2 C12 C13 . . 106.15(9) ?
O2 C12 H12A . . 110.5 ?
C13 C12 H12A . . 110.5 ?
O2 C12 H12B . . 110.5 ?
C13 C12 H12B . . 110.5 ?
H12A C12 H12B . . 108.7 ?
C12 C13 H13A . . 109.5 ?
C12 C13 H13B . . 109.5 ?
H13A C13 H13B . . 109.5 ?
C12 C13 H13C . . 109.5 ?
H13A C13 H13C . . 109.5 ?
H13B C13 H13C . . 109.5 ?
C9 C14 H14A . . 109.5 ?
C9 C14 H14B . . 109.5 ?
H14A C14 H14B . . 109.5 ?
C9 C14 H14C . . 109.5 ?
H14A C14 H14C . . 109.5 ?
H14B C14 H14C . . 109.5 ?
F6 C15 F4 . . 106.15(12) ?
F6 C15 F5 . . 105.53(12) ?
F4 C15 F5 . . 107.51(12) ?
F6 C15 C4 . . 112.10(10) ?
F4 C15 C4 . . 112.97(12) ?
F5 C15 C4 . . 112.09(11) ?
F1 C16 F3 . . 106.23(12) ?
F1 C16 F2 . . 106.83(12) ?
F3 C16 F2 . . 106.23(11) ?
F1 C16 C2 . . 113.32(10) ?
F3 C16 C2 . . 112.12(10) ?
F2 C16 C2 . . 111.64(12) ?

loop_
_geom_bond_atom_site_label_1
_geom_bond_atom_site_label_2
_geom_bond_site_symmetry_2
_geom_bond_distance
_geom_bond_publ_flag
F1 C16 . 1.3271(17) ?
F2 C16 . 1.3388(16) ?
F3 C16 . 1.3317(15) ?
F4 C15 . 1.3334(17) ?
F5 C15 . 1.3348(17) ?
F6 C15 . 1.3302(16) ?
O1 C8 . 1.2344(11) ?
O2 C11 . 1.3350(10) ?
O2 C12 . 1.4508(12) ?
O3 C11 . 1.2210(12) ?
N1 C8 . 1.3420(13) ?
N1 C7 . 1.4659(12) ?
N1 H1N1 . 0.860(15) ?
N2 C9 . 1.3859(12) ?
N2 C8 . 1.3879(11) ?
N2 H1N2 . 0.866(17) ?
C1 C2 . 1.3867(14) ?
C1 C6 . 1.3993(13) ?
C1 H1 . 0.95 ?
C2 C3 . 1.3949(16) ?
C2 C16 . 1.4961(16) ?
C3 C4 . 1.3809(17) ?
C3 H3 . 0.95 ?
C4 C5 . 1.3994(15) ?
C4 C15 . 1.4991(16) ?
C5 C6 . 1.3890(13) ?
C5 H5 . 0.95 ?
C6 C7 . 1.5278(13) ?
C7 C10 . 1.5129(11) ?
C7 H7 . 1.00 ?
C9 C10 . 1.3593(13) ?
C9 C14 . 1.5034(12) ?
C10 C11 . 1.4663(12) ?
C12 C13 . 1.5017(15) ?
C12 H12A . 0.99 ?
C12 H12B . 0.99 ?
C13 H13A . 0.98 ?
C13 H13B . 0.98 ?
C13 H13C . 0.98 ?
C14 H14A . 0.98 ?
C14 H14B . 0.98 ?
C14 H14C . 0.98 ?

loop_
_geom_hbond_atom_site_label_D
_geom_hbond_atom_site_label_H
_geom_hbond_atom_site_label_A
_geom_hbond_site_symmetry_A
_geom_hbond_distance_DH
_geom_hbond_distance_HA
_geom_hbond_distance_DA
_geom_hbond_angle_DHA
_geom_hbond_publ_flag
N1 H1N1 O1 2_646 0.86(2) 2.05(2) 2.8641(13) 157.0(10) yes
N2 H1N2 O3 1_565 0.86(2) 2.13(2) 2.9796(12) 166.0(10) yes
C5 H5 O1 1_545 0.95 2.46 3.3797(14) 162 yes
C14 H14B O3 1_565 0.98 2.46 3.3571(13) 153 yes
C12 H12B F3 2_746 0.99 2.47 3.2308(15) 133 yes

loop_
_geom_torsion_atom_site_label_1
_geom_torsion_atom_site_label_2
_geom_torsion_atom_site_label_3
_geom_torsion_atom_site_label_4
_geom_torsion_site_symmetry_1
_geom_torsion_site_symmetry_2
_geom_torsion_site_symmetry_3
_geom_torsion_site_symmetry_4
_geom_torsion
_geom_torsion_publ_flag
C6 C1 C2 C3 . . . . 0.11(15) ?
C6 C1 C2 C16 . . . . 177.92(10) ?
C1 C2 C3 C4 . . . . 0.49(16) ?
C16 C2 C3 C4 . . . . -177.37(10) ?
C2 C3 C4 C5 . . . . -0.12(15) ?
C2 C3 C4 C15 . . . . -179.77(10) ?
C3 C4 C5 C6 . . . . -0.86(15) ?
C15 C4 C5 C6 . . . . 178.79(9) ?
C4 C5 C6 C1 . . . . 1.46(13) ?
C4 C5 C6 C7 . . . . -177.28(8) ?
C2 C1 C6 C5 . . . . -1.09(14) ?
C2 C1 C6 C7 . . . . 177.64(8) ?
C8 N1 C7 C10 . . . . -31.69(12) ?
C8 N1 C7 C6 . . . . 92.51(11) ?
C5 C6 C7 N1 . . . . 104.84(9) ?
C1 C6 C7 N1 . . . . -73.88(10) ?
C5 C6 C7 C10 . . . . -132.40(9) ?
C1 C6 C7 C10 . . . . 48.88(11) ?
C7 N1 C8 O1 . . . . -167.27(9) ?
C7 N1 C8 N2 . . . . 14.68(14) ?
C9 N2 C8 O1 . . . . -167.38(9) ?
C9 N2 C8 N1 . . . . 10.76(14) ?
C8 N2 C9 C10 . . . . -14.76(14) ?
C8 N2 C9 C14 . . . . 165.38(9) ?
N2 C9 C10 C11 . . . . 175.81(8) ?
C14 C9 C10 C11 . . . . -4.35(15) ?
N2 C9 C10 C7 . . . . -5.85(13) ?
C14 C9 C10 C7 . . . . 173.99(9) ?
N1 C7 C10 C9 . . . . 26.13(11) ?
C6 C7 C10 C9 . . . . -97.55(10) ?
N1 C7 C10 C11 . . . . -155.34(7) ?
C6 C7 C10 C11 . . . . 80.98(10) ?
C12 O2 C11 O3 . . . . 1.37(14) ?
C12 O2 C11 C10 . . . . -177.99(8) ?
C9 C10 C11 O3 . . . . -177.59(9) ?
C7 C10 C11 O3 . . . . 4.00(13) ?
C9 C10 C11 O2 . . . . 1.78(13) ?
C7 C10 C11 O2 . . . . -176.63(8) ?
C11 O2 C12 C13 . . . . -166.51(9) ?
C3 C4 C15 F6 . . . . -120.88(13) ?
C5 C4 C15 F6 . . . . 59.46(15) ?
C3 C4 C15 F4 . . . . -1.01(17) ?
C5 C4 C15 F4 . . . . 179.34(11) ?
C3 C4 C15 F5 . . . . 120.64(14) ?
C5 C4 C15 F5 . . . . -59.01(15) ?
C1 C2 C16 F1 . . . . 7.46(17) ?
C3 C2 C16 F1 . . . . -174.67(11) ?
C1 C2 C16 F3 . . . . 127.71(12) ?
C3 C2 C16 F3 . . . . -54.42(16) ?
C1 C2 C16 F2 . . . . -113.22(13) ?
C3 C2 C16 F2 . . . . 64.65(14) ?
